data_4330614
loop_
_publ_author_name
'Ilya M. Sluch'
'Anthea J. Miranda'
'Oussama Elbjeirami'
'Mohammad A. Omary'
'LeGrande M. Slaughter'

_publ_section_title
;
 Interplay of Metallophilic Interactions, \p-\p Stacking, and Ligand
 Substituent Effects in the Structures and Luminescence Properties of
 Neutral PtII and PdII Aryl Isocyanide Complexes
;
_journal_name_full 'Inorganic Chemistry'
_journal_page_first 10728
_journal_page_last 10746
_journal_paper_doi 10.1021/ic301104a
_journal_volume 51
_journal_year 2012
_chemical_formula_moiety 'C14 H8 Cl2 F2 N2 Pt'
_chemical_formula_sum 'C14 H8 Cl2 F2 N2 Pt'
_chemical_formula_weight 508.21
_chemical_name_common 'Bis(p-fluorophenylisocyanide)platinum dichloride'
_chemical_name_systematic cis-Dichlorobis(p-fluorophenylisocyanide)platinum(II)
_space_group_IT_number 14
_symmetry_cell_setting monoclinic
_symmetry_Int_Tables_number 14
_symmetry_space_group_name_Hall '-P 2yn'
_symmetry_space_group_name_H-M 'P 1 21/n 1'
_atom_sites_solution_hydrogens geom
_atom_sites_solution_primary direct
_atom_sites_solution_secondary difmap
_audit_creation_method SHELXL-97
_cell_angle_alpha 90.00
_cell_angle_beta 90.897(2)
_cell_angle_gamma 90.00
_cell_formula_units_Z 8
_cell_length_a 6.9450(2)
_cell_length_b 18.2518(7)
_cell_length_c 24.5576(9)
_cell_measurement_temperature 300(2)
_cell_volume 3112.51(19)
_computing_cell_refinement 'Bruker SAINT'
_computing_data_collection 'Bruker APEX2'
_computing_data_reduction 'Bruker SAINT'
_computing_molecular_graphics 'Bruker SHELXTL (XP)'
_computing_publication_material 'Bruker SHELXTL (XCIF)'
_computing_structure_refinement 'Bruker SHELXTL (XL)'
_computing_structure_solution 'Bruker SHELXTL (XS)'
_diffrn_ambient_temperature 300(2)
_diffrn_detector_area_resol_mean 0.75
_diffrn_measured_fraction_theta_full 1.000
_diffrn_measured_fraction_theta_max 1.000
_diffrn_measurement_device_type 'Bruker SMART APEX II CCD'
_diffrn_measurement_method 'phi and omega scans'
_diffrn_radiation_monochromator graphite
_diffrn_radiation_probe x-ray
_diffrn_radiation_type MoK\a
_diffrn_radiation_wavelength 0.71073
_diffrn_reflns_av_R_equivalents 0.0339
_diffrn_reflns_av_sigmaI/netI 0.0284
_diffrn_reflns_limit_h_max 9
_diffrn_reflns_limit_h_min -7
_diffrn_reflns_limit_k_max 21
_diffrn_reflns_limit_k_min -24
_diffrn_reflns_limit_l_max 30
_diffrn_reflns_limit_l_min -32
_diffrn_reflns_number 36446
_diffrn_reflns_theta_full 28.28
_diffrn_reflns_theta_max 28.28
_diffrn_reflns_theta_min 1.39
_diffrn_source 'fine-focus sealed tube'
_diffrn_standards_decay_% N/A
_diffrn_standards_interval_count N/A
_diffrn_standards_interval_time N/A
_diffrn_standards_number 0
_exptl_absorpt_coefficient_mu 9.372
_exptl_absorpt_correction_T_max 0.1919
_exptl_absorpt_correction_T_min 0.1009
_exptl_absorpt_correction_type multi-scan
_exptl_absorpt_process_details 'Bruker SADABS'
_exptl_crystal_colour colourless
_exptl_crystal_density_diffrn 2.169
_exptl_crystal_description rod
_exptl_crystal_F_000 1888
_exptl_crystal_recrystallization_method 'slow diffusion of n-hexane into dichloromethane soln'
_exptl_crystal_size_max 0.45
_exptl_crystal_size_mid 0.28
_exptl_crystal_size_min 0.26
_refine_diff_density_max 0.605
_refine_diff_density_min -0.743
_refine_diff_density_rms 0.093
_refine_ls_extinction_coef 0.00098(4)
_refine_ls_extinction_expression Fc^*^=kFc[1+0.001xFc^2^\l^3^/sin(2\q)]^-1/4^
_refine_ls_extinction_method SHELXL
_refine_ls_goodness_of_fit_ref 1.035
_refine_ls_hydrogen_treatment constr
_refine_ls_matrix_type full
_refine_ls_number_parameters 380
_refine_ls_number_reflns 7729
_refine_ls_number_restraints 0
_refine_ls_restrained_S_all 1.035
_refine_ls_R_factor_all 0.0505
_refine_ls_R_factor_gt 0.0296
_refine_ls_shift/su_max 0.002
_refine_ls_shift/su_mean 0.000
_refine_ls_structure_factor_coef Fsqd
_refine_ls_weighting_details 'calc w=1/[\s^2^(Fo^2^)+(0.0185P)^2^+3.2361P] where P=(Fo^2^+2Fc^2^)/3'
_refine_ls_weighting_scheme calc
_refine_ls_wR_factor_gt 0.0527
_refine_ls_wR_factor_ref 0.0585
_reflns_number_gt 5744
_reflns_number_total 7729
_reflns_threshold_expression >2sigma(I)
_cod_data_source_file ic301104a_si_002_04.cif
_cod_data_source_block cmplx3_300K
_cod_original_sg_symbol_H-M 'P 21/n'
_cod_database_code 4330614

loop_
_symmetry_equiv_pos_as_xyz
'x, y, z'
'-x+1/2, y+1/2, -z+1/2'
'-x, -y, -z'
'x-1/2, -y-1/2, z-1/2'

loop_
_atom_site_label
_atom_site_type_symbol
_atom_site_fract_x
_atom_site_fract_y
_atom_site_fract_z
_atom_site_U_iso_or_equiv
_atom_site_adp_type
_atom_site_occupancy
_atom_site_symmetry_multiplicity
_atom_site_calc_flag
_atom_site_refinement_flags
Pt1 Pt 0.67965(3) 0.839790(10) 0.177794(8) 0.05999(7) Uani 1 1 d .
Cl1 Cl 0.6267(2) 0.77681(7) 0.09783(5) 0.0797(4) Uani 1 1 d .
Cl2 Cl 0.6699(3) 0.73281(7) 0.22843(5) 0.0946(5) Uani 1 1 d .
C1 C 0.6868(7) 0.9297(3) 0.1383(2) 0.0654(12) Uani 1 1 d .
N1 N 0.6933(6) 0.9856(2) 0.11771(18) 0.0737(11) Uani 1 1 d .
C2 C 0.7253(7) 0.8923(3) 0.2440(2) 0.0658(12) Uani 1 1 d .
N2 N 0.7527(6) 0.9257(2) 0.28284(19) 0.0726(11) Uani 1 1 d .
C11 C 0.7000(6) 1.0579(3) 0.0989(2) 0.0628(12) Uani 1 1 d .
C12 C 0.7087(8) 1.1137(3) 0.1361(2) 0.0740(14) Uani 1 1 d .
H12 H 0.7091 1.1033 0.1731 0.089 Uiso 1 1 calc R
C13 C 0.7168(8) 1.1848(3) 0.1187(2) 0.0753(14) Uani 1 1 d .
H13 H 0.7244 1.2234 0.1434 0.090 Uiso 1 1 calc R
C14 C 0.7133(7) 1.1972(3) 0.0642(2) 0.0717(13) Uani 1 1 d .
F1 F 0.7204(5) 1.26847(16) 0.04714(14) 0.1020(10) Uani 1 1 d .
C15 C 0.7039(8) 1.1434(3) 0.0267(2) 0.0831(16) Uani 1 1 d .
H15 H 0.7017 1.1546 -0.0102 0.100 Uiso 1 1 calc R
C16 C 0.6975(8) 1.0717(3) 0.0439(2) 0.0806(15) Uani 1 1 d .
H16 H 0.6917 1.0335 0.0189 0.097 Uiso 1 1 calc R
C21 C 0.7900(7) 0.9668(3) 0.3294(2) 0.0629(11) Uani 1 1 d .
C22 C 0.8179(8) 0.9316(3) 0.3783(2) 0.0775(14) Uani 1 1 d .
H22 H 0.8113 0.8808 0.3806 0.093 Uiso 1 1 calc R
C23 C 0.8559(8) 0.9734(3) 0.4237(2) 0.0841(16) Uani 1 1 d .
H23 H 0.8779 0.9511 0.4573 0.101 Uiso 1 1 calc R
C24 C 0.8613(7) 1.0473(3) 0.4193(2) 0.0723(13) Uani 1 1 d .
F2 F 0.8983(5) 1.0871(2) 0.46479(13) 0.1042(11) Uani 1 1 d .
C25 C 0.8349(7) 1.0827(3) 0.3708(2) 0.0694(13) Uani 1 1 d .
H25 H 0.8411 1.1335 0.3688 0.083 Uiso 1 1 calc R
C26 C 0.7993(7) 1.0418(3) 0.32544(19) 0.0666(12) Uani 1 1 d .
H26 H 0.7813 1.0645 0.2918 0.080 Uiso 1 1 calc R
Pt2 Pt 0.21030(3) 0.904012(9) 0.193572(7) 0.05631(6) Uani 1 1 d .
Cl3 Cl 0.18497(19) 0.95466(7) 0.10782(5) 0.0703(3) Uani 1 1 d .
Cl4 Cl 0.2635(3) 1.01802(7) 0.23088(6) 0.1147(6) Uani 1 1 d .
C3 C 0.1706(6) 0.8098(3) 0.16141(19) 0.0575(11) Uani 1 1 d .
N3 N 0.1506(5) 0.7532(2) 0.14302(16) 0.0616(9) Uani 1 1 d .
C4 C 0.2303(7) 0.8584(2) 0.2637(2) 0.0625(12) Uani 1 1 d .
N4 N 0.2434(6) 0.8264(2) 0.30398(18) 0.0698(11) Uani 1 1 d .
C31 C 0.1426(6) 0.6837(2) 0.12056(18) 0.0557(11) Uani 1 1 d .
C32 C 0.1812(7) 0.6236(2) 0.15263(19) 0.0627(12) Uani 1 1 d .
H32 H 0.2098 0.6293 0.1895 0.075 Uiso 1 1 calc R
C33 C 0.1772(7) 0.5554(2) 0.1297(2) 0.0648(12) Uani 1 1 d .
H33 H 0.2028 0.5140 0.1507 0.078 Uiso 1 1 calc R
C34 C 0.1350(7) 0.5495(2) 0.0757(2) 0.0631(12) Uani 1 1 d .
F3 F 0.1337(5) 0.48138(15) 0.05340(13) 0.0921(9) Uani 1 1 d .
C35 C 0.0929(8) 0.6079(3) 0.0433(2) 0.0729(14) Uani 1 1 d .
H35 H 0.0627 0.6016 0.0065 0.088 Uiso 1 1 calc R
C36 C 0.0962(7) 0.6766(3) 0.06631(19) 0.0671(12) Uani 1 1 d .
H36 H 0.0673 0.7177 0.0454 0.081 Uiso 1 1 calc R
C41 C 0.2585(7) 0.7794(3) 0.34831(19) 0.0631(11) Uani 1 1 d .
C42 C 0.2495(8) 0.8074(3) 0.4004(2) 0.0741(14) Uani 1 1 d .
H42 H 0.2353 0.8574 0.4061 0.089 Uiso 1 1 calc R
C43 C 0.2620(8) 0.7597(3) 0.4438(2) 0.0795(15) Uani 1 1 d .
H43 H 0.2558 0.7771 0.4794 0.095 Uiso 1 1 calc R
C44 C 0.2834(8) 0.6872(3) 0.4340(2) 0.0746(14) Uani 1 1 d .
F4 F 0.2969(5) 0.6401(2) 0.47638(14) 0.1120(12) Uani 1 1 d .
C45 C 0.2920(8) 0.6585(3) 0.3825(2) 0.0760(14) Uani 1 1 d .
H45 H 0.3067 0.6084 0.3772 0.091 Uiso 1 1 calc R
C46 C 0.2786(7) 0.7054(3) 0.3391(2) 0.0680(12) Uani 1 1 d .
H46 H 0.2830 0.6875 0.3037 0.082 Uiso 1 1 calc R

loop_
_atom_site_aniso_label
_atom_site_aniso_U_11
_atom_site_aniso_U_22
_atom_site_aniso_U_33
_atom_site_aniso_U_23
_atom_site_aniso_U_13
_atom_site_aniso_U_12
Pt1 0.06172(12) 0.05270(10) 0.06579(12) 0.00314(8) 0.00867(8) 0.00578(8)
Cl1 0.1078(10) 0.0711(7) 0.0604(7) 0.0019(6) 0.0067(7) 0.0104(7)
Cl2 0.1586(15) 0.0616(7) 0.0639(8) 0.0084(6) 0.0114(8) 0.0071(8)
C1 0.052(3) 0.062(3) 0.082(3) 0.006(3) 0.005(2) 0.004(2)
N1 0.060(2) 0.067(3) 0.094(3) 0.014(2) 0.004(2) 0.002(2)
C2 0.061(3) 0.055(3) 0.081(3) 0.008(2) 0.008(3) 0.006(2)
N2 0.075(3) 0.063(2) 0.080(3) -0.007(2) 0.001(2) 0.005(2)
C11 0.050(3) 0.058(3) 0.081(3) 0.016(2) 0.003(2) 0.001(2)
C12 0.083(4) 0.076(3) 0.063(3) 0.011(3) 0.005(3) 0.004(3)
C13 0.086(4) 0.060(3) 0.079(4) 0.000(3) 0.007(3) 0.000(3)
C14 0.070(3) 0.063(3) 0.083(4) 0.015(3) 0.006(3) -0.006(3)
F1 0.122(3) 0.0673(18) 0.117(3) 0.0281(17) 0.017(2) -0.0030(18)
C15 0.101(4) 0.084(4) 0.064(3) 0.015(3) 0.001(3) -0.010(3)
C16 0.100(4) 0.068(3) 0.074(3) -0.002(3) 0.001(3) -0.005(3)
C21 0.060(3) 0.057(3) 0.071(3) -0.004(2) 0.000(2) 0.001(2)
C22 0.085(4) 0.060(3) 0.087(4) 0.019(3) -0.004(3) 0.003(3)
C23 0.087(4) 0.104(4) 0.062(3) 0.019(3) -0.011(3) 0.003(3)
C24 0.066(3) 0.080(4) 0.070(3) -0.003(3) 0.000(3) -0.001(3)
F2 0.111(3) 0.129(3) 0.072(2) -0.0198(19) -0.0134(18) -0.006(2)
C25 0.070(3) 0.066(3) 0.072(3) -0.001(3) -0.003(3) -0.001(2)
C26 0.073(3) 0.067(3) 0.060(3) 0.004(2) 0.001(2) 0.002(2)
Pt2 0.06386(12) 0.04607(9) 0.05916(11) -0.00596(7) 0.00546(8) -0.00046(8)
Cl3 0.0831(8) 0.0657(7) 0.0619(7) -0.0021(5) -0.0019(6) 0.0013(6)
Cl4 0.225(2) 0.0523(7) 0.0662(8) -0.0139(6) 0.0018(10) -0.0118(10)
C3 0.053(3) 0.056(3) 0.064(3) 0.002(2) -0.001(2) 0.001(2)
N3 0.064(2) 0.051(2) 0.069(2) -0.0087(18) -0.0029(19) -0.0063(18)
C4 0.069(3) 0.048(2) 0.070(3) -0.011(2) 0.004(2) 0.000(2)
N4 0.076(3) 0.059(2) 0.074(3) 0.004(2) 0.005(2) 0.000(2)
C31 0.058(3) 0.049(2) 0.060(3) -0.0056(19) 0.001(2) -0.006(2)
C32 0.074(3) 0.057(3) 0.056(3) -0.004(2) -0.007(2) -0.001(2)
C33 0.075(3) 0.049(2) 0.070(3) 0.002(2) -0.007(2) 0.002(2)
C34 0.069(3) 0.053(3) 0.067(3) -0.016(2) 0.002(2) -0.003(2)
F3 0.118(3) 0.0612(17) 0.096(2) -0.0294(15) -0.0124(19) 0.0019(17)
C35 0.095(4) 0.072(3) 0.052(3) -0.009(2) -0.009(3) -0.004(3)
C36 0.086(4) 0.055(3) 0.060(3) 0.008(2) -0.004(2) -0.003(2)
C41 0.070(3) 0.059(3) 0.061(3) -0.004(2) -0.001(2) -0.002(2)
C42 0.086(4) 0.062(3) 0.075(3) -0.009(3) -0.006(3) -0.003(3)
C43 0.082(4) 0.094(4) 0.062(3) -0.010(3) -0.005(3) 0.003(3)
C44 0.067(3) 0.088(4) 0.069(3) 0.014(3) 0.005(3) 0.005(3)
F4 0.120(3) 0.128(3) 0.089(2) 0.043(2) 0.006(2) 0.021(2)
C45 0.079(4) 0.059(3) 0.091(4) 0.005(3) 0.007(3) 0.007(3)
C46 0.079(3) 0.066(3) 0.059(3) -0.005(2) 0.009(2) 0.003(3)

loop_
_atom_type_symbol
_atom_type_description
_atom_type_scat_dispersion_real
_atom_type_scat_dispersion_imag
_atom_type_scat_source
C C 0.0033 0.0016 'International Tables Vol C Tables 4.2.6.8 and 6.1.1.4'
H H 0.0000 0.0000 'International Tables Vol C Tables 4.2.6.8 and 6.1.1.4'
N N 0.0061 0.0033 'International Tables Vol C Tables 4.2.6.8 and 6.1.1.4'
F F 0.0171 0.0103 'International Tables Vol C Tables 4.2.6.8 and 6.1.1.4'
Cl Cl 0.1484 0.1585 'International Tables Vol C Tables 4.2.6.8 and 6.1.1.4'
Pt Pt -1.7033 8.3905 'International Tables Vol C Tables 4.2.6.8 and 6.1.1.4'

loop_
_geom_angle_atom_site_label_1
_geom_angle_atom_site_label_2
_geom_angle_atom_site_label_3
_geom_angle
_geom_angle_site_symmetry_3
C1 Pt1 C2 89.7(2) .
C1 Pt1 Cl1 90.06(16) .
C2 Pt1 Cl1 179.59(16) .
C1 Pt1 Cl2 178.07(16) .
C2 Pt1 Cl2 88.41(14) .
Cl1 Pt1 Cl2 91.80(5) .
C1 Pt1 Pt2 78.42(14) .
C2 Pt1 Pt2 83.09(14) .
Cl1 Pt1 Pt2 97.22(4) .
Cl2 Pt1 Pt2 100.84(4) .
C1 Pt1 Pt2 76.04(14) 1_655
C2 Pt1 Pt2 67.58(15) 1_655
Cl1 Pt1 Pt2 112.02(4) 1_655
Cl2 Pt1 Pt2 103.70(5) 1_655
Pt2 Pt1 Pt2 140.744(7) 1_655
N1 C1 Pt1 175.7(5) .
C1 N1 C11 172.9(5) .
N2 C2 Pt1 178.0(4) .
C2 N2 C21 178.6(5) .
C12 C11 C16 121.2(5) .
C12 C11 N1 119.0(5) .
C16 C11 N1 119.8(5) .
C13 C12 C11 120.0(5) .
C13 C12 H12 120.0 .
C11 C12 H12 120.0 .
C14 C13 C12 117.8(5) .
C14 C13 H13 121.1 .
C12 C13 H13 121.1 .
C15 C14 C13 123.6(5) .
C15 C14 F1 119.0(5) .
C13 C14 F1 117.4(5) .
C14 C15 C16 119.0(5) .
C14 C15 H15 120.5 .
C16 C15 H15 120.5 .
C11 C16 C15 118.4(5) .
C11 C16 H16 120.8 .
C15 C16 H16 120.8 .
C26 C21 C22 121.5(5) .
C26 C21 N2 119.2(4) .
C22 C21 N2 119.3(4) .
C23 C22 C21 118.2(5) .
C23 C22 H22 120.9 .
C21 C22 H22 120.9 .
C24 C23 C22 119.6(5) .
C24 C23 H23 120.2 .
C22 C23 H23 120.2 .
C23 C24 F2 118.3(5) .
C23 C24 C25 122.6(5) .
F2 C24 C25 119.1(5) .
C26 C25 C24 118.3(5) .
C26 C25 H25 120.8 .
C24 C25 H25 120.8 .
C25 C26 C21 119.8(5) .
C25 C26 H26 120.1 .
C21 C26 H26 120.1 .
C3 Pt2 C4 89.34(18) .
C3 Pt2 Cl4 178.69(15) .
C4 Pt2 Cl4 91.51(13) .
C3 Pt2 Cl3 88.55(14) .
C4 Pt2 Cl3 177.88(13) .
Cl4 Pt2 Cl3 90.61(5) .
C3 Pt2 Pt1 77.34(13) .
C4 Pt2 Pt1 84.22(14) .
Cl4 Pt2 Pt1 101.74(6) .
Cl3 Pt2 Pt1 95.24(3) .
N3 C3 Pt2 178.4(4) .
C3 N3 C31 175.3(5) .
N4 C4 Pt2 175.2(4) .
C4 N4 C41 172.3(5) .
C36 C31 C32 121.4(4) .
C36 C31 N3 118.8(4) .
C32 C31 N3 119.8(4) .
C33 C32 C31 119.3(4) .
C33 C32 H32 120.4 .
C31 C32 H32 120.4 .
C34 C33 C32 118.6(4) .
C34 C33 H33 120.7 .
C32 C33 H33 120.7 .
F3 C34 C33 117.9(4) .
F3 C34 C35 118.8(4) .
C33 C34 C35 123.4(4) .
C34 C35 C36 118.1(4) .
C34 C35 H35 120.9 .
C36 C35 H35 120.9 .
C31 C36 C35 119.2(4) .
C31 C36 H36 120.4 .
C35 C36 H36 120.4 .
C46 C41 C42 121.4(5) .
C46 C41 N4 119.0(4) .
C42 C41 N4 119.7(4) .
C43 C42 C41 118.8(5) .
C43 C42 H42 120.6 .
C41 C42 H42 120.6 .
C44 C43 C42 119.0(5) .
C44 C43 H43 120.5 .
C42 C43 H43 120.5 .
F4 C44 C43 119.4(5) .
F4 C44 C45 117.7(5) .
C43 C44 C45 122.9(5) .
C46 C45 C44 118.4(5) .
C46 C45 H45 120.8 .
C44 C45 H45 120.8 .
C45 C46 C41 119.5(5) .
C45 C46 H46 120.3 .
C41 C46 H46 120.3 .

loop_
_geom_bond_atom_site_label_1
_geom_bond_atom_site_label_2
_geom_bond_distance
_geom_bond_site_symmetry_2
Pt1 C1 1.908(5) .
Pt1 C2 1.909(6) .
Pt1 Cl1 2.3000(13) .
Pt1 Cl2 2.3166(13) .
Pt1 Pt2 3.4913(3) .
Pt1 Pt2 3.8809(3) 1_655
C1 N1 1.139(6) .
N1 C11 1.398(6) .
C2 N2 1.146(6) .
N2 C21 1.389(6) .
C11 C12 1.368(7) .
C11 C16 1.374(7) .
C12 C13 1.367(7) .
C12 H12 0.9300 .
C13 C14 1.356(7) .
C13 H13 0.9300 .
C14 C15 1.347(7) .
C14 F1 1.368(5) .
C15 C16 1.377(7) .
C15 H15 0.9300 .
C16 H16 0.9300 .
C21 C26 1.373(6) .
C21 C22 1.373(7) .
C22 C23 1.373(7) .
C22 H22 0.9300 .
C23 C24 1.353(7) .
C23 H23 0.9300 .
C24 F2 1.355(6) .
C24 C25 1.365(7) .
C25 C26 1.360(6) .
C25 H25 0.9300 .
C26 H26 0.9300 .
Pt2 C3 1.910(5) .
Pt2 C4 1.917(5) .
Pt2 Cl4 2.3011(13) .
Pt2 Cl3 2.3041(12) .
C3 N3 1.136(5) .
N3 C31 1.383(5) .
C4 N4 1.150(6) .
N4 C41 1.389(6) .
C31 C36 1.372(6) .
C31 C32 1.375(6) .
C32 C33 1.365(6) .
C32 H32 0.9300 .
C33 C34 1.359(6) .
C33 H33 0.9300 .
C34 F3 1.358(5) .
C34 C35 1.360(6) .
C35 C36 1.376(6) .
C35 H35 0.9300 .
C36 H36 0.9300 .
C41 C46 1.376(6) .
C41 C42 1.380(6) .
C42 C43 1.377(7) .
C42 H42 0.9300 .
C43 C44 1.355(7) .
C43 H43 0.9300 .
C44 F4 1.350(6) .
C44 C45 1.371(7) .
C45 C46 1.369(7) .
C45 H45 0.9300 .
C46 H46 0.9300 .

loop_
_geom_torsion_atom_site_label_1
_geom_torsion_atom_site_label_2
_geom_torsion_atom_site_label_3
_geom_torsion_atom_site_label_4
_geom_torsion
_geom_torsion_site_symmetry_1
C16 C11 C12 C13 -0.6(8) .
N1 C11 C12 C13 179.5(5) .
C11 C12 C13 C14 0.8(8) .
C12 C13 C14 C15 -0.5(9) .
C12 C13 C14 F1 179.7(5) .
C13 C14 C15 C16 -0.1(9) .
F1 C14 C15 C16 179.7(5) .
C12 C11 C16 C15 0.0(8) .
N1 C11 C16 C15 179.8(5) .
C14 C15 C16 C11 0.4(9) .
C26 C21 C22 C23 0.0(8) .
N2 C21 C22 C23 179.5(5) .
C21 C22 C23 C24 1.2(8) .
C22 C23 C24 F2 179.7(5) .
C22 C23 C24 C25 -1.7(9) .
C23 C24 C25 C26 0.9(8) .
F2 C24 C25 C26 179.5(4) .
C24 C25 C26 C21 0.3(7) .
C22 C21 C26 C25 -0.7(8) .
N2 C21 C26 C25 179.7(4) .
C1 Pt1 Pt2 C3 123.3(2) .
C2 Pt1 Pt2 C3 -145.5(2) .
Cl1 Pt1 Pt2 C3 34.74(14) .
Cl2 Pt1 Pt2 C3 -58.50(14) .
Pt2 Pt1 Pt2 C3 173.52(14) 1_655
C1 Pt1 Pt2 C4 -146.1(2) .
C2 Pt1 Pt2 C4 -54.9(2) .
Cl1 Pt1 Pt2 C4 125.36(13) .
Cl2 Pt1 Pt2 C4 32.12(14) .
Pt2 Pt1 Pt2 C4 -95.86(13) 1_655
C1 Pt1 Pt2 Cl4 -55.72(16) .
C2 Pt1 Pt2 Cl4 35.42(15) .
Cl1 Pt1 Pt2 Cl4 -144.30(5) .
Cl2 Pt1 Pt2 Cl4 122.46(5) .
Pt2 Pt1 Pt2 Cl4 -5.52(4) 1_655
C1 Pt1 Pt2 Cl3 35.99(16) .
C2 Pt1 Pt2 Cl3 127.14(14) .
Cl1 Pt1 Pt2 Cl3 -52.59(5) .
Cl2 Pt1 Pt2 Cl3 -145.82(5) .
Pt2 Pt1 Pt2 Cl3 86.20(3) 1_655
C36 C31 C32 C33 1.4(7) .
N3 C31 C32 C33 -178.5(4) .
C31 C32 C33 C34 0.0(7) .
C32 C33 C34 F3 179.3(4) .
C32 C33 C34 C35 -1.3(8) .
F3 C34 C35 C36 -179.5(5) .
C33 C34 C35 C36 1.0(8) .
C32 C31 C36 C35 -1.6(8) .
N3 C31 C36 C35 178.3(5) .
C34 C35 C36 C31 0.4(8) .
C46 C41 C42 C43 0.3(8) .
N4 C41 C42 C43 179.1(5) .
C41 C42 C43 C44 0.3(8) .
C42 C43 C44 F4 179.6(5) .
C42 C43 C44 C45 -0.5(9) .
F4 C44 C45 C46 180.0(5) .
C43 C44 C45 C46 0.1(9) .
C44 C45 C46 C41 0.5(8) .
C42 C41 C46 C45 -0.7(8) .
N4 C41 C46 C45 -179.5(5) .
